data_4066425
loop_
_publ_author_name
'Gaillard, Sylvain'
'Nun, Pierrick'
'Slawin, Alexandra M. Z.'
'Nolan, Steven P.'

_publ_section_title
;
 Expeditious Synthesis of [Au(NHC)(L)]+(NHC = N-Heterocyclic Carbene; L =
 Phosphine or NHC) Complexes&#x2020;
;
_journal_issue 21
_journal_name_full Organometallics
_journal_page_first 5402
_journal_paper_doi 10.1021/om100456b
_journal_volume 29
_journal_year 2010
_chemical_formula_moiety 'C39 H63 Au N2 P, B F4, 0.5(C H2 Cl2)'
_chemical_formula_sum 'C39.5 H64 Au B Cl F4 N2 P'
_chemical_formula_weight 917.12
_chemical_name_systematic
; 
 ? 
;
_space_group_IT_number 14
_symmetry_cell_setting monoclinic
_symmetry_space_group_name_Hall '-P 2ybc'
_symmetry_space_group_name_H-M 'P 1 21/c 1'
_atom_sites_solution_hydrogens geom
_atom_sites_solution_primary direct
_atom_sites_solution_secondary difmap
_audit_creation_method SHELXL-97
_cell_angle_alpha 90.00
_cell_angle_beta 92.817(5)
_cell_angle_gamma 90.00
_cell_formula_units_Z 8
_cell_length_a 28.522(5)
_cell_length_b 16.934(3)
_cell_length_c 18.097(3)
_cell_measurement_reflns_used 32796
_cell_measurement_temperature 125(2)
_cell_measurement_theta_max 26.4
_cell_measurement_theta_min 1.9
_cell_volume 8730(3)
_computing_cell_refinement 'CrystalClear (Rigaku Corp., 2004)'
_computing_data_collection 'CrystalClear (Rigaku Corp., 2004)'
_computing_data_reduction 'CrystalClear (Rigaku Corp., 2004)'
_computing_molecular_graphics 'Bruker SHELXTL'
_computing_publication_material 'Bruker SHELXTL'
_computing_structure_refinement 'SHELXL-97 (Sheldrick, 1997)'
_computing_structure_solution 'SHELXS-97 (Sheldrick, 1990)'
_diffrn_ambient_temperature 125(2)
_diffrn_measured_fraction_theta_full 0.998
_diffrn_measured_fraction_theta_max 0.998
_diffrn_measurement_device_type CCD
_diffrn_measurement_method '\w scans'
_diffrn_radiation_monochromator confocal
_diffrn_radiation_source 'rotating anode'
_diffrn_radiation_type MoK\a
_diffrn_radiation_wavelength 0.71073
_diffrn_reflns_av_R_equivalents 0.0897
_diffrn_reflns_av_sigmaI/netI 0.0797
_diffrn_reflns_limit_h_max 34
_diffrn_reflns_limit_h_min -34
_diffrn_reflns_limit_k_max 20
_diffrn_reflns_limit_k_min -19
_diffrn_reflns_limit_l_max 21
_diffrn_reflns_limit_l_min -20
_diffrn_reflns_number 67037
_diffrn_reflns_theta_full 25.00
_diffrn_reflns_theta_max 25.35
_diffrn_reflns_theta_min 1.87
_exptl_absorpt_coefficient_mu 3.513
_exptl_absorpt_correction_T_max 1.000
_exptl_absorpt_correction_T_min 0.714
_exptl_absorpt_correction_type multi-scan
_exptl_absorpt_process_details 'Jacobson, R. (1998) Private communication'
_exptl_crystal_colour Colorless
_exptl_crystal_density_diffrn 1.396
_exptl_crystal_density_method 'not measured'
_exptl_crystal_description Prism
_exptl_crystal_F_000 3736
_exptl_crystal_size_max 0.15
_exptl_crystal_size_mid 0.10
_exptl_crystal_size_min 0.10
_refine_diff_density_max 2.787
_refine_diff_density_min -2.233
_refine_diff_density_rms 0.220
_refine_ls_extinction_coef 0.00033(6)
_refine_ls_extinction_expression Fc^*^=kFc[1+0.001xFc^2^\l^3^/sin(2\q)]^-1/4^
_refine_ls_extinction_method SHELXL
_refine_ls_goodness_of_fit_ref 1.148
_refine_ls_hydrogen_treatment constr
_refine_ls_matrix_type full
_refine_ls_number_parameters 894
_refine_ls_number_reflns 15950
_refine_ls_number_restraints 0
_refine_ls_restrained_S_all 1.148
_refine_ls_R_factor_all 0.1234
_refine_ls_R_factor_gt 0.0999
_refine_ls_shift/su_max 0.009
_refine_ls_shift/su_mean 0.001
_refine_ls_structure_factor_coef Fsqd
_refine_ls_weighting_details 'calc w=1/[\s^2^(Fo^2^)+(0.0838P)^2^+208.7062P] where P=(Fo^2^+2Fc^2^)/3'
_refine_ls_weighting_scheme calc
_refine_ls_wR_factor_gt 0.2494
_refine_ls_wR_factor_ref 0.2694
_reflns_number_gt 12838
_reflns_number_total 15950
_reflns_threshold_expression >2sigma(I)
_cod_data_source_file om100456b_si_002.cif
_cod_data_source_block Au.IPr.PnBu3.BF4
_cod_depositor_comments
;
The following automatic conversions were performed:

'_symmetry_cell_setting' value 'Monoclinic' changed to 'monoclinic'
according to /home/saulius/struct/CIF-dictionaries/cif_core.dic
dictionary named 'cif_core.dic' version 2.4.1 from 2010-06-29.

Automatic conversion script
Id: cif_fix_values 1715 2011-07-08 13:25:40Z adriana 
;
_cod_original_cell_volume 8730(2)
_cod_original_sg_symbol_H-M P2(1)/c
_cod_original_formula_sum 'C39.50 H64 Au B Cl F4 N2 P'
_cod_database_code 4066425

loop_
_symmetry_equiv_pos_as_xyz
'x, y, z'
'-x, y+1/2, -z+1/2'
'-x, -y, -z'
'x, -y-1/2, z-1/2'

loop_
_atom_site_label
_atom_site_type_symbol
_atom_site_fract_x
_atom_site_fract_y
_atom_site_fract_z
_atom_site_U_iso_or_equiv
_atom_site_adp_type
_atom_site_occupancy
_atom_site_symmetry_multiplicity
_atom_site_calc_flag
_atom_site_refinement_flags
Au1 Au 0.848679(19) 0.50613(3) 0.23629(3) 0.0367(2) Uani 1 1 d .
C1 C 0.9188(5) 0.5024(8) 0.2732(8) 0.033(3) Uani 1 1 d .
N2 N 0.9421(4) 0.4357(7) 0.2891(7) 0.037(3) Uani 1 1 d .
C3 C 0.9889(5) 0.4526(9) 0.3124(8) 0.039(3) Uani 1 1 d .
H3A H 1.0133 0.4159 0.3247 0.047 Uiso 1 1 calc R
C4 C 0.9918(5) 0.5324(9) 0.3134(8) 0.039(3) Uani 1 1 d .
H4A H 1.0186 0.5635 0.3270 0.047 Uiso 1 1 calc R
N5 N 0.9469(4) 0.5597(7) 0.2899(7) 0.037(3) Uani 1 1 d .
C6 C 0.9215(5) 0.3574(8) 0.2806(8) 0.034(3) Uani 1 1 d .
C7 C 0.8961(5) 0.3273(9) 0.3380(7) 0.035(3) Uani 1 1 d .
C8 C 0.8768(6) 0.2516(10) 0.3304(11) 0.053(4) Uani 1 1 d .
H8A H 0.8609 0.2282 0.3698 0.064 Uiso 1 1 calc R
C9 C 0.8811(6) 0.2107(11) 0.2640(10) 0.055(5) Uani 1 1 d .
H9A H 0.8669 0.1602 0.2578 0.066 Uiso 1 1 calc R
C10 C 0.9059(5) 0.2426(9) 0.2066(8) 0.040(3) Uani 1 1 d .
H10A H 0.9083 0.2132 0.1623 0.048 Uiso 1 1 calc R
C11 C 0.9273(6) 0.3167(9) 0.2124(9) 0.043(4) Uani 1 1 d .
C12 C 0.8914(5) 0.3744(10) 0.4124(10) 0.047(4) Uani 1 1 d .
H12A H 0.9051 0.4283 0.4063 0.057 Uiso 1 1 calc R
C13 C 0.8395(7) 0.3830(16) 0.4267(12) 0.087(8) Uani 1 1 d .
H13A H 0.8360 0.4128 0.4725 0.131 Uiso 1 1 calc R
H13B H 0.8255 0.3305 0.4315 0.131 Uiso 1 1 calc R
H13C H 0.8236 0.4111 0.3853 0.131 Uiso 1 1 calc R
C14 C 0.9161(8) 0.3356(15) 0.4766(13) 0.095(9) Uani 1 1 d .
H14A H 0.9495 0.3302 0.4673 0.143 Uiso 1 1 calc R
H14B H 0.9025 0.2832 0.4840 0.143 Uiso 1 1 calc R
H14C H 0.9126 0.3677 0.5211 0.143 Uiso 1 1 calc R
C15 C 0.9516(5) 0.3520(9) 0.1494(8) 0.041(4) Uani 1 1 d .
H15A H 0.9698 0.3988 0.1685 0.050 Uiso 1 1 calc R
C16 C 0.9148(6) 0.3816(12) 0.0902(9) 0.056(5) Uani 1 1 d .
H16A H 0.8937 0.4192 0.1127 0.084 Uiso 1 1 calc R
H16B H 0.8967 0.3367 0.0701 0.084 Uiso 1 1 calc R
H16C H 0.9309 0.4076 0.0502 0.084 Uiso 1 1 calc R
C17 C 0.9861(6) 0.2947(11) 0.1171(10) 0.056(5) Uani 1 1 d .
H17A H 1.0093 0.2785 0.1558 0.084 Uiso 1 1 calc R
H17B H 1.0020 0.3206 0.0769 0.084 Uiso 1 1 calc R
H17C H 0.9691 0.2482 0.0978 0.084 Uiso 1 1 calc R
C18 C 0.9323(5) 0.6418(8) 0.2822(8) 0.036(3) Uani 1 1 d .
C19 C 0.9415(5) 0.6830(9) 0.2162(9) 0.041(4) Uani 1 1 d .
C20 C 0.9231(7) 0.7610(10) 0.2090(10) 0.058(5) Uani 1 1 d .
H20A H 0.9258 0.7893 0.1641 0.069 Uiso 1 1 calc R
C21 C 0.9009(6) 0.7961(10) 0.2689(10) 0.050(4) Uani 1 1 d .
H21A H 0.8901 0.8491 0.2645 0.060 Uiso 1 1 calc R
C22 C 0.8943(6) 0.7552(9) 0.3342(11) 0.051(4) Uani 1 1 d .
H22A H 0.8788 0.7799 0.3733 0.062 Uiso 1 1 calc R
C23 C 0.9105(6) 0.6763(9) 0.3422(9) 0.044(4) Uani 1 1 d .
C24 C 0.9642(6) 0.6430(10) 0.1527(9) 0.052(4) Uani 1 1 d .
H24A H 0.9800 0.5939 0.1720 0.063 Uiso 1 1 calc R
C25 C 1.0020(6) 0.6968(11) 0.1210(10) 0.057(5) Uani 1 1 d .
H25A H 1.0258 0.7096 0.1601 0.085 Uiso 1 1 calc R
H25B H 0.9873 0.7457 0.1022 0.085 Uiso 1 1 calc R
H25C H 1.0168 0.6694 0.0806 0.085 Uiso 1 1 calc R
C26 C 0.9265(8) 0.6187(13) 0.0928(11) 0.081(7) Uani 1 1 d .
H26A H 0.9032 0.5846 0.1149 0.122 Uiso 1 1 calc R
H26B H 0.9414 0.5900 0.0532 0.122 Uiso 1 1 calc R
H26C H 0.9110 0.6660 0.0723 0.122 Uiso 1 1 calc R
C27 C 0.9022(5) 0.6303(9) 0.4135(8) 0.040(3) Uani 1 1 d .
H27A H 0.9109 0.5738 0.4056 0.047 Uiso 1 1 calc R
C28 C 0.9336(9) 0.6632(17) 0.4772(12) 0.098(9) Uani 1 1 d .
H28A H 0.9665 0.6597 0.4645 0.147 Uiso 1 1 calc R
H28B H 0.9289 0.6324 0.5221 0.147 Uiso 1 1 calc R
H28C H 0.9254 0.7185 0.4858 0.147 Uiso 1 1 calc R
C29 C 0.8508(7) 0.634(2) 0.4312(13) 0.110(11) Uani 1 1 d .
H29A H 0.8315 0.6130 0.3894 0.166 Uiso 1 1 calc R
H29B H 0.8420 0.6889 0.4402 0.166 Uiso 1 1 calc R
H29C H 0.8458 0.6024 0.4755 0.166 Uiso 1 1 calc R
P30 P 0.77160(15) 0.5045(2) 0.1951(3) 0.0428(10) Uani 1 1 d .
C31 C 0.7463(9) 0.5968(12) 0.1587(14) 0.083(7) Uani 1 1 d .
H31A H 0.7159 0.5843 0.1327 0.100 Uiso 1 1 calc R
H31B H 0.7396 0.6311 0.2012 0.100 Uiso 1 1 calc R
C32 C 0.7750(12) 0.6433(17) 0.1070(19) 0.123(11) Uani 1 1 d .
H32A H 0.7560 0.6574 0.0616 0.148 Uiso 1 1 calc R
H32B H 0.8027 0.6125 0.0928 0.148 Uiso 1 1 calc R
C33 C 0.7913(13) 0.722(3) 0.152(2) 0.21(2) Uani 1 1 d .
H33A H 0.7645 0.7459 0.1762 0.249 Uiso 1 1 calc R
H33B H 0.8164 0.7094 0.1896 0.249 Uiso 1 1 calc R
C34 C 0.8087(13) 0.7748(17) 0.094(2) 0.139(13) Uani 1 1 d .
H34A H 0.8200 0.8240 0.1175 0.209 Uiso 1 1 calc R
H34B H 0.7832 0.7866 0.0578 0.209 Uiso 1 1 calc R
H34C H 0.8345 0.7490 0.0698 0.209 Uiso 1 1 calc R
C35 C 0.7327(6) 0.4757(11) 0.2685(10) 0.052(4) Uani 1 1 d .
H35A H 0.6997 0.4805 0.2494 0.063 Uiso 1 1 calc R
H35B H 0.7384 0.4196 0.2812 0.063 Uiso 1 1 calc R
C36 C 0.7394(7) 0.5253(13) 0.3382(13) 0.075(6) Uani 1 1 d .
H36A H 0.7725 0.5214 0.3570 0.090 Uiso 1 1 calc R
H36B H 0.7328 0.5813 0.3259 0.090 Uiso 1 1 calc R
C37 C 0.7084(7) 0.4997(12) 0.3970(11) 0.063(5) Uani 1 1 d .
H37A H 0.7130 0.4426 0.4065 0.076 Uiso 1 1 calc R
H37B H 0.6752 0.5078 0.3799 0.076 Uiso 1 1 calc R
C38 C 0.7184(9) 0.5455(16) 0.4686(12) 0.088(7) Uani 1 1 d .
H38A H 0.6977 0.5268 0.5064 0.132 Uiso 1 1 calc R
H38B H 0.7129 0.6019 0.4597 0.132 Uiso 1 1 calc R
H38C H 0.7512 0.5373 0.4857 0.132 Uiso 1 1 calc R
C39 C 0.7609(6) 0.4337(10) 0.1198(10) 0.052(4) Uani 1 1 d .
H39A H 0.7270 0.4329 0.1056 0.063 Uiso 1 1 calc R
H39B H 0.7779 0.4512 0.0763 0.063 Uiso 1 1 calc R
C40 C 0.7770(6) 0.3486(10) 0.1411(10) 0.052(4) Uani 1 1 d .
H40A H 0.8102 0.3500 0.1600 0.063 Uiso 1 1 calc R
H40B H 0.7579 0.3289 0.1814 0.063 Uiso 1 1 calc R
C41 C 0.7724(7) 0.2926(11) 0.0768(10) 0.059(5) Uani 1 1 d .
H41A H 0.7933 0.3102 0.0379 0.071 Uiso 1 1 calc R
H41B H 0.7398 0.2940 0.0557 0.071 Uiso 1 1 calc R
C42 C 0.7850(7) 0.2075(10) 0.0991(11) 0.061(5) Uani 1 1 d .
H42A H 0.7819 0.1733 0.0554 0.092 Uiso 1 1 calc R
H42B H 0.7637 0.1892 0.1363 0.092 Uiso 1 1 calc R
H42C H 0.8174 0.2057 0.1197 0.092 Uiso 1 1 calc R
Au51 Au 0.394983(19) 0.48682(3) 0.22102(3) 0.0367(2) Uani 1 1 d .
C51 C 0.3338(6) 0.4854(10) 0.2788(8) 0.043(4) Uani 1 1 d .
N52 N 0.3072(4) 0.5482(7) 0.2942(6) 0.037(3) Uani 1 1 d .
C53 C 0.2647(5) 0.5242(9) 0.3248(9) 0.040(3) Uani 1 1 d .
H53A H 0.2416 0.5561 0.3463 0.047 Uiso 1 1 calc R
C54 C 0.2651(5) 0.4452(9) 0.3163(8) 0.041(4) Uani 1 1 d .
H54A H 0.2408 0.4100 0.3292 0.049 Uiso 1 1 calc R
N55 N 0.3069(4) 0.4238(7) 0.2854(7) 0.035(3) Uani 1 1 d .
C56 C 0.3222(4) 0.6313(9) 0.2913(8) 0.036(3) Uani 1 1 d .
C57 C 0.3438(5) 0.6657(10) 0.3545(9) 0.044(4) Uani 1 1 d .
C58 C 0.3583(7) 0.7451(10) 0.3483(12) 0.061(5) Uani 1 1 d .
H58A H 0.3732 0.7712 0.3895 0.073 Uiso 1 1 calc R
C59 C 0.3505(6) 0.7856(11) 0.2807(13) 0.062(5) Uani 1 1 d .
H59A H 0.3608 0.8388 0.2772 0.075 Uiso 1 1 calc R
C60 C 0.3285(6) 0.7504(11) 0.2197(11) 0.057(5) Uani 1 1 d .
H60A H 0.3231 0.7802 0.1756 0.068 Uiso 1 1 calc R
C61 C 0.3139(5) 0.6706(12) 0.2213(9) 0.051(4) Uani 1 1 d .
C62 C 0.3565(5) 0.6192(10) 0.4238(9) 0.047(4) Uani 1 1 d .
H62A H 0.3357 0.5717 0.4226 0.057 Uiso 1 1 calc R
C63 C 0.4068(7) 0.5884(12) 0.4264(11) 0.069(6) Uani 1 1 d .
H63A H 0.4131 0.5591 0.4724 0.104 Uiso 1 1 calc R
H63B H 0.4286 0.6330 0.4242 0.104 Uiso 1 1 calc R
H63C H 0.4109 0.5534 0.3841 0.104 Uiso 1 1 calc R
C64 C 0.3460(7) 0.6644(13) 0.4943(10) 0.070(6) Uani 1 1 d .
H64A H 0.3135 0.6834 0.4908 0.105 Uiso 1 1 calc R
H64B H 0.3674 0.7095 0.5001 0.105 Uiso 1 1 calc R
H64C H 0.3504 0.6293 0.5371 0.105 Uiso 1 1 calc R
C65 C 0.2880(5) 0.6338(13) 0.1581(10) 0.061(5) Uani 1 1 d .
H65A H 0.2788 0.5791 0.1724 0.073 Uiso 1 1 calc R
C66 C 0.3218(8) 0.6284(12) 0.0938(11) 0.070(6) Uani 1 1 d .
H66A H 0.3494 0.5971 0.1096 0.104 Uiso 1 1 calc R
H66B H 0.3318 0.6817 0.0802 0.104 Uiso 1 1 calc R
H66C H 0.3057 0.6031 0.0510 0.104 Uiso 1 1 calc R
C67 C 0.2452(7) 0.678(2) 0.1348(12) 0.112(11) Uani 1 1 d .
H67A H 0.2238 0.6794 0.1755 0.168 Uiso 1 1 calc R
H67B H 0.2297 0.6521 0.0918 0.168 Uiso 1 1 calc R
H67C H 0.2537 0.7322 0.1216 0.168 Uiso 1 1 calc R
C68 C 0.3197(5) 0.3444(9) 0.2678(9) 0.041(4) Uani 1 1 d .
C69 C 0.3034(5) 0.3133(9) 0.1965(9) 0.044(4) Uani 1 1 d .
C70 C 0.3169(6) 0.2408(12) 0.1801(11) 0.058(5) Uani 1 1 d .
H70A H 0.3066 0.2191 0.1337 0.069 Uiso 1 1 calc R
C71 C 0.3445(7) 0.1962(11) 0.2264(13) 0.068(6) Uani 1 1 d .
H71A H 0.3529 0.1447 0.2110 0.082 Uiso 1 1 calc R
C72 C 0.3608(6) 0.2224(10) 0.2943(12) 0.058(5) Uani 1 1 d .
H72A H 0.3805 0.1892 0.3248 0.070 Uiso 1 1 calc R
C73 C 0.3487(5) 0.2985(9) 0.3199(10) 0.047(4) Uani 1 1 d .
C74 C 0.2720(6) 0.3636(13) 0.1448(10) 0.062(5) Uani 1 1 d .
H74A H 0.2606 0.4099 0.1732 0.074 Uiso 1 1 calc R
C75 C 0.2995(8) 0.3941(13) 0.0803(12) 0.079(6) Uani 1 1 d .
H75A H 0.3270 0.4236 0.0996 0.118 Uiso 1 1 calc R
H75B H 0.2794 0.4290 0.0493 0.118 Uiso 1 1 calc R
H75C H 0.3097 0.3494 0.0507 0.118 Uiso 1 1 calc R
C76 C 0.2289(8) 0.3155(18) 0.1147(13) 0.102(9) Uani 1 1 d .
H76A H 0.2092 0.3488 0.0816 0.153 Uiso 1 1 calc R
H76B H 0.2106 0.2979 0.1561 0.153 Uiso 1 1 calc R
H76C H 0.2396 0.2695 0.0875 0.153 Uiso 1 1 calc R
C77 C 0.3651(5) 0.3319(9) 0.3924(8) 0.036(3) Uani 1 1 d .
H77A H 0.3500 0.3845 0.3992 0.044 Uiso 1 1 calc R
C78 C 0.4171(7) 0.3421(12) 0.3919(11) 0.067(5) Uani 1 1 d .
H78A H 0.4247 0.3787 0.3523 0.100 Uiso 1 1 calc R
H78B H 0.4319 0.2909 0.3836 0.100 Uiso 1 1 calc R
H78C H 0.4288 0.3636 0.4396 0.100 Uiso 1 1 calc R
C79 C 0.3514(7) 0.2756(14) 0.4564(11) 0.071(6) Uani 1 1 d .
H79A H 0.3171 0.2710 0.4564 0.107 Uiso 1 1 calc R
H79B H 0.3634 0.2971 0.5039 0.107 Uiso 1 1 calc R
H79C H 0.3651 0.2233 0.4489 0.107 Uiso 1 1 calc R
P80 P 0.46242(14) 0.4820(3) 0.1576(2) 0.0426(9) Uani 1 1 d .
C81 C 0.4626(6) 0.3980(10) 0.0943(10) 0.055(5) Uani 1 1 d .
H81A H 0.4454 0.4139 0.0477 0.066 Uiso 1 1 calc R
H81B H 0.4955 0.3878 0.0822 0.066 Uiso 1 1 calc R
C82 C 0.4416(6) 0.3201(10) 0.1197(10) 0.050(4) Uani 1 1 d .
H82A H 0.4089 0.3300 0.1333 0.060 Uiso 1 1 calc R
H82B H 0.4404 0.2828 0.0775 0.060 Uiso 1 1 calc R
C83 C 0.4672(6) 0.2822(12) 0.1830(12) 0.064(5) Uani 1 1 d .
H83A H 0.4495 0.2349 0.1978 0.077 Uiso 1 1 calc R
H83B H 0.4686 0.3193 0.2253 0.077 Uiso 1 1 calc R
C84 C 0.5178(6) 0.2571(12) 0.1662(12) 0.067(5) Uani 1 1 d .
H84A H 0.5329 0.2328 0.2103 0.101 Uiso 1 1 calc R
H84B H 0.5357 0.3037 0.1522 0.101 Uiso 1 1 calc R
H84C H 0.5167 0.2190 0.1254 0.101 Uiso 1 1 calc R
C85 C 0.5148(7) 0.4747(11) 0.2144(11) 0.061(5) Uani 1 1 d .
H85A H 0.5201 0.4183 0.2264 0.074 Uiso 1 1 calc R
H85B H 0.5412 0.4924 0.1851 0.074 Uiso 1 1 calc R
C86 C 0.5165(7) 0.5224(12) 0.2887(11) 0.062(5) Uani 1 1 d .
H86A H 0.5105 0.5788 0.2774 0.075 Uiso 1 1 calc R
H86B H 0.4909 0.5036 0.3194 0.075 Uiso 1 1 calc R
C87 C 0.5633(7) 0.5154(10) 0.3338(10) 0.057(5) Uani 1 1 d .
H87A H 0.5685 0.4595 0.3483 0.068 Uiso 1 1 calc R
H87B H 0.5892 0.5315 0.3026 0.068 Uiso 1 1 calc R
C88 C 0.5640(9) 0.5656(14) 0.4015(13) 0.088(8) Uani 1 1 d .
H88A H 0.5942 0.5593 0.4292 0.133 Uiso 1 1 calc R
H88B H 0.5385 0.5494 0.4327 0.133 Uiso 1 1 calc R
H88C H 0.5597 0.6210 0.3873 0.133 Uiso 1 1 calc R
C89 C 0.4704(7) 0.5665(10) 0.0978(10) 0.060(5) Uani 1 1 d .
H89A H 0.5019 0.5629 0.0773 0.072 Uiso 1 1 calc R
H89B H 0.4469 0.5635 0.0558 0.072 Uiso 1 1 calc R
C90 C 0.4660(7) 0.6466(9) 0.1349(10) 0.054(4) Uani 1 1 d .
H90A H 0.4930 0.6548 0.1705 0.065 Uiso 1 1 calc R
H90B H 0.4370 0.6479 0.1628 0.065 Uiso 1 1 calc R
C91 C 0.4644(6) 0.7139(11) 0.0771(9) 0.054(5) Uani 1 1 d .
H91A H 0.4945 0.7153 0.0521 0.065 Uiso 1 1 calc R
H91B H 0.4391 0.7032 0.0391 0.065 Uiso 1 1 calc R
C92 C 0.4559(6) 0.7947(11) 0.1132(11) 0.061(5) Uani 1 1 d .
H92A H 0.4549 0.8359 0.0751 0.091 Uiso 1 1 calc R
H92B H 0.4814 0.8060 0.1500 0.091 Uiso 1 1 calc R
H92C H 0.4259 0.7937 0.1375 0.091 Uiso 1 1 calc R
B1 B 0.6160(7) 0.5021(17) 0.0973(16) 0.076(8) Uani 1 1 d .
F1 F 0.6536(5) 0.5046(11) 0.0506(10) 0.128(7) Uani 1 1 d .
F2 F 0.6317(4) 0.4980(8) 0.1660(7) 0.088(4) Uani 1 1 d .
F3 F 0.5876(5) 0.4370(10) 0.0764(9) 0.114(5) Uani 1 1 d .
F4 F 0.5887(5) 0.5686(9) 0.0845(9) 0.107(5) Uani 1 1 d .
B2 B 0.1318(6) 0.4964(11) 0.3565(9) 0.038(4) Uani 1 1 d .
F5 F 0.1512(4) 0.4899(10) 0.2870(7) 0.101(5) Uani 1 1 d .
F6 F 0.1685(4) 0.4977(7) 0.4059(8) 0.080(4) Uani 1 1 d .
F7 F 0.1059(5) 0.5661(7) 0.3576(10) 0.101(5) Uani 1 1 d .
F8 F 0.1007(4) 0.4357(6) 0.3647(7) 0.078(3) Uani 1 1 d .
C95 C 0.1084(14) 0.526(2) 0.1220(18) 0.134(13) Uani 1 1 d .
H95A H 0.1035 0.5842 0.1221 0.161 Uiso 1 1 calc R
H95B H 0.1191 0.5111 0.1729 0.161 Uiso 1 1 calc R
Cl1 Cl 0.1521(4) 0.5071(10) 0.0666(8) 0.219(8) Uani 1 1 d .
Cl2 Cl 0.0559(4) 0.4832(5) 0.1033(5) 0.131(3) Uani 1 1 d .

loop_
_atom_site_aniso_label
_atom_site_aniso_U_11
_atom_site_aniso_U_22
_atom_site_aniso_U_33
_atom_site_aniso_U_23
_atom_site_aniso_U_13
_atom_site_aniso_U_12
Au1 0.0329(3) 0.0361(3) 0.0406(4) -0.0002(2) -0.0021(2) -0.0031(2)
C1 0.042(8) 0.030(7) 0.028(7) -0.004(6) 0.009(6) -0.005(6)
N2 0.037(6) 0.031(6) 0.041(7) -0.002(5) 0.000(5) 0.000(5)
C3 0.030(7) 0.053(9) 0.035(8) -0.004(7) -0.001(6) 0.009(6)
C4 0.039(8) 0.045(8) 0.035(8) 0.002(7) 0.007(6) 0.003(7)
N5 0.028(6) 0.054(8) 0.029(7) -0.006(6) -0.011(5) 0.002(5)
C6 0.030(7) 0.037(7) 0.032(8) -0.005(6) -0.019(6) 0.007(6)
C7 0.034(7) 0.049(8) 0.019(7) -0.001(6) -0.021(6) -0.011(6)
C8 0.053(10) 0.044(9) 0.063(12) 0.003(8) 0.011(9) -0.013(8)
C9 0.056(11) 0.054(10) 0.056(12) -0.005(8) 0.005(9) -0.020(8)
C10 0.042(8) 0.049(9) 0.028(8) -0.004(6) -0.011(6) 0.001(7)
C11 0.057(10) 0.038(8) 0.035(9) 0.001(7) 0.019(7) -0.001(7)
C12 0.040(9) 0.049(9) 0.053(11) -0.009(8) 0.006(8) -0.005(7)
C13 0.052(12) 0.14(2) 0.070(15) -0.057(15) -0.006(10) -0.002(12)
C14 0.087(16) 0.12(2) 0.075(16) -0.041(15) -0.039(13) 0.043(15)
C15 0.047(9) 0.042(8) 0.036(9) -0.006(7) 0.008(7) 0.006(7)
C16 0.055(10) 0.079(12) 0.034(9) 0.002(8) 0.005(8) 0.023(9)
C17 0.058(11) 0.061(11) 0.051(11) -0.010(9) 0.017(9) 0.000(9)
C18 0.032(7) 0.031(7) 0.043(9) -0.004(6) -0.015(6) -0.008(6)
C19 0.036(8) 0.049(9) 0.036(9) 0.003(7) -0.003(7) -0.011(7)
C20 0.087(14) 0.045(9) 0.041(10) 0.007(8) -0.009(9) -0.012(9)
C21 0.044(9) 0.048(9) 0.057(11) 0.002(8) -0.016(8) -0.006(7)
C22 0.048(10) 0.042(9) 0.062(12) -0.002(8) -0.009(8) -0.005(7)
C23 0.057(10) 0.037(8) 0.040(9) 0.000(7) 0.014(8) -0.014(7)
C24 0.072(12) 0.044(9) 0.042(10) 0.010(7) 0.003(9) 0.008(8)
C25 0.053(10) 0.072(12) 0.044(10) 0.012(9) -0.014(8) -0.014(9)
C26 0.112(18) 0.083(15) 0.050(12) -0.017(11) 0.017(12) -0.047(13)
C27 0.038(8) 0.043(8) 0.036(9) -0.003(7) -0.009(7) -0.007(6)
C28 0.103(18) 0.14(2) 0.055(14) 0.026(14) -0.002(13) -0.053(17)
C29 0.044(12) 0.22(3) 0.070(16) 0.058(19) 0.007(11) -0.014(15)
P30 0.042(2) 0.041(2) 0.046(2) 0.0012(18) -0.0026(19) 0.0005(17)
C31 0.106(18) 0.045(11) 0.097(18) 0.002(11) -0.019(15) 0.009(11)
C32 0.13(3) 0.10(2) 0.14(3) 0.02(2) -0.02(2) 0.014(19)
C33 0.14(3) 0.36(7) 0.11(3) -0.03(4) -0.03(2) -0.16(4)
C34 0.17(3) 0.09(2) 0.16(3) -0.02(2) 0.03(3) -0.03(2)
C35 0.049(10) 0.060(10) 0.046(10) -0.012(8) -0.010(8) 0.004(8)
C36 0.048(11) 0.080(13) 0.100(18) -0.010(12) 0.041(11) 0.018(10)
C37 0.055(11) 0.084(14) 0.051(12) -0.010(10) 0.012(9) 0.015(9)
C38 0.109(19) 0.109(19) 0.045(13) 0.006(13) 0.007(12) 0.006(15)
C39 0.052(10) 0.054(10) 0.049(10) -0.003(8) -0.022(8) 0.000(8)
C40 0.049(10) 0.048(9) 0.060(12) 0.005(8) 0.006(8) -0.008(8)
C41 0.068(12) 0.062(11) 0.047(11) -0.012(9) 0.002(9) -0.015(9)
C42 0.086(14) 0.046(10) 0.051(11) 0.006(8) -0.009(10) 0.007(9)
Au51 0.0320(3) 0.0436(4) 0.0353(3) -0.0002(2) 0.0078(2) 0.0014(2)
C51 0.048(9) 0.070(11) 0.011(7) 0.005(6) -0.005(6) -0.006(8)
N52 0.035(6) 0.051(7) 0.026(6) 0.004(5) 0.007(5) 0.011(6)
C53 0.030(7) 0.051(9) 0.039(9) -0.014(7) 0.009(6) 0.009(6)
C54 0.028(7) 0.056(9) 0.039(9) -0.003(7) 0.010(6) -0.008(6)
N55 0.023(6) 0.043(7) 0.038(7) -0.011(5) 0.009(5) -0.007(5)
C56 0.013(6) 0.053(9) 0.042(9) -0.005(7) -0.014(6) 0.003(6)
C57 0.036(8) 0.059(10) 0.039(9) 0.005(7) 0.017(7) 0.003(7)
C58 0.071(12) 0.040(9) 0.071(14) -0.016(9) -0.007(10) 0.009(8)
C59 0.036(9) 0.052(10) 0.099(17) 0.017(11) 0.012(10) 0.009(8)
C60 0.038(9) 0.064(11) 0.069(13) 0.031(10) 0.016(9) 0.020(8)
C61 0.033(8) 0.088(13) 0.032(9) -0.004(8) -0.006(7) 0.013(8)
C62 0.041(9) 0.053(9) 0.048(10) -0.013(8) 0.002(7) -0.012(7)
C63 0.097(16) 0.060(12) 0.051(12) 0.009(9) 0.006(11) 0.012(11)
C64 0.069(13) 0.098(16) 0.043(11) -0.015(10) -0.002(9) 0.003(11)
C65 0.030(8) 0.102(15) 0.049(11) 0.023(10) -0.003(8) 0.012(9)
C66 0.094(15) 0.065(12) 0.050(12) 0.006(9) 0.007(11) 0.020(11)
C67 0.054(13) 0.23(3) 0.051(14) -0.025(17) -0.022(10) 0.035(17)
C68 0.028(7) 0.048(9) 0.048(10) -0.006(7) 0.016(7) -0.006(6)
C69 0.038(8) 0.050(9) 0.045(10) -0.015(7) 0.023(7) -0.015(7)
C70 0.045(10) 0.077(13) 0.054(12) -0.006(10) 0.023(9) -0.015(9)
C71 0.074(13) 0.052(11) 0.084(16) -0.029(11) 0.051(12) -0.016(10)
C72 0.054(11) 0.044(9) 0.078(14) 0.007(9) 0.023(10) 0.005(8)
C73 0.037(8) 0.046(9) 0.058(11) -0.004(8) 0.010(8) -0.008(7)
C74 0.053(11) 0.095(14) 0.039(10) -0.017(10) 0.014(8) -0.019(10)
C75 0.102(17) 0.070(13) 0.067(14) 0.009(11) 0.031(13) -0.008(12)
C76 0.079(16) 0.16(3) 0.069(16) -0.005(16) 0.005(13) -0.063(17)
C77 0.028(7) 0.058(9) 0.024(7) -0.005(6) -0.005(6) 0.010(6)
C78 0.072(13) 0.072(13) 0.056(12) -0.004(10) 0.007(10) 0.006(10)
C79 0.056(12) 0.098(16) 0.059(13) 0.006(11) -0.006(10) -0.006(11)
P80 0.033(2) 0.053(2) 0.043(2) -0.0021(19) 0.0112(17) 0.0016(17)
C81 0.048(10) 0.061(11) 0.058(12) 0.010(9) 0.027(9) 0.014(8)
C82 0.042(9) 0.055(10) 0.053(11) -0.010(8) -0.006(8) 0.001(7)
C83 0.033(9) 0.068(12) 0.090(16) -0.025(11) -0.006(9) -0.005(8)
C84 0.051(11) 0.078(13) 0.073(14) -0.001(11) 0.000(10) 0.008(10)
C85 0.069(12) 0.045(9) 0.072(13) -0.008(9) 0.031(10) -0.009(9)
C86 0.055(11) 0.077(13) 0.052(12) -0.003(10) -0.022(9) 0.007(9)
C87 0.064(12) 0.058(11) 0.048(11) 0.006(8) -0.004(9) -0.018(9)
C88 0.102(18) 0.087(16) 0.071(15) -0.011(12) -0.050(13) 0.003(13)
C89 0.078(13) 0.060(11) 0.044(11) 0.000(8) 0.017(9) 0.001(10)
C90 0.079(13) 0.041(9) 0.043(10) 0.002(7) 0.020(9) -0.004(8)
C91 0.048(10) 0.079(12) 0.033(9) 0.008(8) -0.024(7) -0.016(9)
C92 0.052(10) 0.056(11) 0.073(14) 0.008(10) -0.003(9) -0.007(8)
B1 0.022(9) 0.12(2) 0.083(19) 0.016(15) -0.029(11) -0.013(11)
F1 0.065(9) 0.23(2) 0.094(12) 0.007(11) 0.039(8) -0.008(9)
F2 0.068(8) 0.141(12) 0.052(7) 0.011(7) -0.027(6) -0.010(7)
F3 0.107(11) 0.134(13) 0.102(11) -0.048(10) 0.023(9) -0.043(10)
F4 0.082(9) 0.110(11) 0.131(13) 0.038(10) 0.019(9) 0.024(8)
B2 0.031(8) 0.058(11) 0.025(8) 0.001(7) -0.005(7) -0.009(7)
F5 0.060(7) 0.197(16) 0.047(7) -0.008(8) 0.017(6) -0.011(8)
F6 0.050(6) 0.107(10) 0.081(9) -0.003(7) -0.021(6) 0.002(6)
F7 0.086(9) 0.054(7) 0.161(15) 0.008(8) -0.006(9) 0.005(6)
F8 0.080(8) 0.057(6) 0.096(9) 0.000(6) -0.004(7) -0.021(6)
C95 0.19(4) 0.12(2) 0.09(2) 0.041(19) -0.03(2) 0.00(2)
Cl1 0.127(9) 0.38(2) 0.151(11) 0.087(12) 0.012(8) -0.004(10)
Cl2 0.171(9) 0.140(7) 0.085(5) -0.014(5) 0.043(5) -0.041(6)

loop_
_atom_type_symbol
_atom_type_description
_atom_type_scat_dispersion_real
_atom_type_scat_dispersion_imag
_atom_type_scat_source
C C 0.0033 0.0016 'International Tables Vol C Tables 4.2.6.8 and 6.1.1.4'
H H 0.0000 0.0000 'International Tables Vol C Tables 4.2.6.8 and 6.1.1.4'
B B 0.0013 0.0007 'International Tables Vol C Tables 4.2.6.8 and 6.1.1.4'
N N 0.0061 0.0033 'International Tables Vol C Tables 4.2.6.8 and 6.1.1.4'
F F 0.0171 0.0103 'International Tables Vol C Tables 4.2.6.8 and 6.1.1.4'
P P 0.1023 0.0942 'International Tables Vol C Tables 4.2.6.8 and 6.1.1.4'
Cl Cl 0.1484 0.1585 'International Tables Vol C Tables 4.2.6.8 and 6.1.1.4'
Au Au -2.0133 8.8022 'International Tables Vol C Tables 4.2.6.8 and 6.1.1.4'

loop_
_geom_angle_atom_site_label_1
_geom_angle_atom_site_label_2
_geom_angle_atom_site_label_3
_geom_angle
C1 Au1 P30 177.6(4)
N5 C1 N2 106.7(13)
N5 C1 Au1 129.3(10)
N2 C1 Au1 123.9(10)
C1 N2 C3 110.4(12)
C1 N2 C6 123.6(12)
C3 N2 C6 126.0(12)
C4 C3 N2 105.2(12)
C4 C3 H3A 127.4
N2 C3 H3A 127.4
C3 C4 N5 105.7(13)
C3 C4 H4A 127.1
N5 C4 H4A 127.1
C1 N5 C4 111.9(13)
C1 N5 C18 121.6(12)
C4 N5 C18 126.5(12)
C7 C6 C11 123.7(13)
C7 C6 N2 118.5(12)
C11 C6 N2 117.8(13)
C6 C7 C8 118.6(14)
C6 C7 C12 121.4(12)
C8 C7 C12 119.9(14)
C9 C8 C7 119.2(16)
C9 C8 H8A 120.4
C7 C8 H8A 120.4
C10 C9 C8 121.1(15)
C10 C9 H9A 119.4
C8 C9 H9A 119.4
C11 C10 C9 121.9(15)
C11 C10 H10A 119.0
C9 C10 H10A 119.0
C10 C11 C6 115.4(13)
C10 C11 C15 121.3(14)
C6 C11 C15 123.2(14)
C14 C12 C13 109.6(18)
C14 C12 C7 112.9(14)
C13 C12 C7 108.5(13)
C14 C12 H12A 108.6
C13 C12 H12A 108.6
C7 C12 H12A 108.6
C12 C13 H13A 109.5
C12 C13 H13B 109.5
H13A C13 H13B 109.5
C12 C13 H13C 109.5
H13A C13 H13C 109.5
H13B C13 H13C 109.5
C12 C14 H14A 109.5
C12 C14 H14B 109.5
H14A C14 H14B 109.5
C12 C14 H14C 109.5
H14A C14 H14C 109.5
H14B C14 H14C 109.5
C11 C15 C17 111.9(13)
C11 C15 C16 109.7(14)
C17 C15 C16 111.7(14)
C11 C15 H15A 107.8
C17 C15 H15A 107.8
C16 C15 H15A 107.8
C15 C16 H16A 109.5
C15 C16 H16B 109.5
H16A C16 H16B 109.5
C15 C16 H16C 109.5
H16A C16 H16C 109.5
H16B C16 H16C 109.5
C15 C17 H17A 109.5
C15 C17 H17B 109.5
H17A C17 H17B 109.5
C15 C17 H17C 109.5
H17A C17 H17C 109.5
H17B C17 H17C 109.5
C23 C18 C19 123.6(13)
C23 C18 N5 117.3(13)
C19 C18 N5 119.1(14)
C18 C19 C20 116.8(15)
C18 C19 C24 121.7(14)
C20 C19 C24 121.0(14)
C21 C20 C19 119.8(16)
C21 C20 H20A 120.1
C19 C20 H20A 120.1
C22 C21 C20 121.7(16)
C22 C21 H21A 119.1
C20 C21 H21A 119.1
C21 C22 C23 120.0(17)
C21 C22 H22A 120.0
C23 C22 H22A 120.0
C18 C23 C22 117.8(15)
C18 C23 C27 122.1(14)
C22 C23 C27 120.1(15)
C19 C24 C26 110.2(15)
C19 C24 C25 110.6(14)
C26 C24 C25 111.8(14)
C19 C24 H24A 108.0
C26 C24 H24A 108.0
C25 C24 H24A 108.0
C24 C25 H25A 109.5
C24 C25 H25B 109.5
H25A C25 H25B 109.5
C24 C25 H25C 109.5
H25A C25 H25C 109.5
H25B C25 H25C 109.5
C24 C26 H26A 109.5
C24 C26 H26B 109.5
H26A C26 H26B 109.5
C24 C26 H26C 109.5
H26A C26 H26C 109.5
H26B C26 H26C 109.5
C29 C27 C28 111.1(18)
C29 C27 C23 110.4(14)
C28 C27 C23 109.8(13)
C29 C27 H27A 108.5
C28 C27 H27A 108.5
C23 C27 H27A 108.5
C27 C28 H28A 109.5
C27 C28 H28B 109.5
H28A C28 H28B 109.5
C27 C28 H28C 109.5
H28A C28 H28C 109.5
H28B C28 H28C 109.5
C27 C29 H29A 109.5
C27 C29 H29B 109.5
H29A C29 H29B 109.5
C27 C29 H29C 109.5
H29A C29 H29C 109.5
H29B C29 H29C 109.5
C39 P30 C31 104.1(10)
C39 P30 C35 106.2(8)
C31 P30 C35 104.2(10)
C39 P30 Au1 111.9(6)
C31 P30 Au1 117.6(8)
C35 P30 Au1 111.9(6)
C32 C31 P30 117.2(19)
C32 C31 H31A 108.0
P30 C31 H31A 108.0
C32 C31 H31B 108.0
P30 C31 H31B 108.0
H31A C31 H31B 107.2
C31 C32 C33 106(3)
C31 C32 H32A 110.6
C33 C32 H32A 110.6
C31 C32 H32B 110.6
C33 C32 H32B 110.6
H32A C32 H32B 108.7
C34 C33 C32 104(3)
C34 C33 H33A 110.9
C32 C33 H33A 110.9
C34 C33 H33B 110.9
C32 C33 H33B 110.9
H33A C33 H33B 108.9
C33 C34 H34A 109.5
C33 C34 H34B 109.5
H34A C34 H34B 109.5
C33 C34 H34C 109.5
H34A C34 H34C 109.5
H34B C34 H34C 109.5
C36 C35 P30 113.4(13)
C36 C35 H35A 108.9
P30 C35 H35A 108.9
C36 C35 H35B 108.9
P30 C35 H35B 108.9
H35A C35 H35B 107.7
C37 C36 C35 112.3(18)
C37 C36 H36A 109.2
C35 C36 H36A 109.1
C37 C36 H36B 109.1
C35 C36 H36B 109.2
H36A C36 H36B 107.9
C36 C37 C38 111.5(19)
C36 C37 H37A 109.3
C38 C37 H37A 109.3
C36 C37 H37B 109.3
C38 C37 H37B 109.3
H37A C37 H37B 108.0
C37 C38 H38A 109.5
C37 C38 H38B 109.5
H38A C38 H38B 109.5
C37 C38 H38C 109.5
H38A C38 H38C 109.5
H38B C38 H38C 109.5
C40 C39 P30 112.7(12)
C40 C39 H39A 109.0
P30 C39 H39A 109.0
C40 C39 H39B 109.0
P30 C39 H39B 109.0
H39A C39 H39B 107.8
C41 C40 C39 112.3(15)
C41 C40 H40A 109.2
C39 C40 H40A 109.2
C41 C40 H40B 109.2
C39 C40 H40B 109.2
H40A C40 H40B 107.9
C40 C41 C42 112.2(16)
C40 C41 H41A 109.2
C42 C41 H41A 109.2
C40 C41 H41B 109.2
C42 C41 H41B 109.2
H41A C41 H41B 107.9
C41 C42 H42A 109.5
C41 C42 H42B 109.5
H42A C42 H42B 109.5
C41 C42 H42C 109.5
H42A C42 H42C 109.5
H42B C42 H42C 109.5
C51 Au51 P80 177.3(5)
N55 C51 N52 105.9(13)
N55 C51 Au51 124.6(12)
N52 C51 Au51 126.3(11)
C51 N52 C53 110.9(13)
C51 N52 C56 125.5(12)
C53 N52 C56 123.0(11)
C54 C53 N52 103.3(12)
C54 C53 H53A 128.4
N52 C53 H53A 128.4
C53 C54 N55 108.4(12)
C53 C54 H54A 125.8
N55 C54 H54A 125.8
C51 N55 C54 110.4(13)
C51 N55 C68 125.0(12)
C54 N55 C68 124.6(12)
C57 C56 C61 125.0(15)
C57 C56 N52 119.0(13)
C61 C56 N52 115.9(13)
C56 C57 C58 116.7(15)
C56 C57 C62 122.8(14)
C58 C57 C62 120.2(16)
C59 C58 C57 119.9(18)
C59 C58 H58A 120.0
C57 C58 H58A 120.0
C60 C59 C58 122.0(17)
C60 C59 H59A 119.0
C58 C59 H59A 119.0
C59 C60 C61 121.3(16)
C59 C60 H60A 119.4
C61 C60 H60A 119.4
C60 C61 C56 115.1(15)
C60 C61 C65 121.7(17)
C56 C61 C65 123.0(17)
C57 C62 C63 112.9(14)
C57 C62 C64 112.6(15)
C63 C62 C64 111.6(15)
C57 C62 H62A 106.4
C63 C62 H62A 106.4
C64 C62 H62A 106.4
C62 C63 H63A 109.5
C62 C63 H63B 109.5
H63A C63 H63B 109.5
C62 C63 H63C 109.5
H63A C63 H63C 109.5
H63B C63 H63C 109.5
C62 C64 H64A 109.5
C62 C64 H64B 109.5
H64A C64 H64B 109.5
C62 C64 H64C 109.5
H64A C64 H64C 109.5
H64B C64 H64C 109.5
C61 C65 C67 112.6(19)
C61 C65 C66 107.6(15)
C67 C65 C66 110.5(16)
C61 C65 H65A 108.7
C67 C65 H65A 108.7
C66 C65 H65A 108.7
C65 C66 H66A 109.5
C65 C66 H66B 109.5
H66A C66 H66B 109.5
C65 C66 H66C 109.5
H66A C66 H66C 109.5
H66B C66 H66C 109.5
C65 C67 H67A 109.5
C65 C67 H67B 109.5
H67A C67 H67B 109.5
C65 C67 H67C 109.5
H67A C67 H67C 109.5
H67B C67 H67C 109.5
N55 C68 C73 120.1(14)
N55 C68 C69 117.7(14)
C73 C68 C69 122.1(14)
C70 C69 C68 116.9(18)
C70 C69 C74 123.3(17)
C68 C69 C74 119.7(14)
C69 C70 C71 123.1(19)
C69 C70 H70A 118.5
C71 C70 H70A 118.5
C70 C71 C72 122.6(18)
C70 C71 H71A 118.7
C72 C71 H71A 118.7
C71 C72 C73 120.7(19)
C71 C72 H72A 119.7
C73 C72 H72A 119.7
C72 C73 C68 114.6(16)
C72 C73 C77 124.3(17)
C68 C73 C77 121.1(14)
C69 C74 C75 110.4(16)
C69 C74 C76 110.7(18)
C75 C74 C76 109.7(17)
C69 C74 H74A 108.6
C75 C74 H74A 108.6
C76 C74 H74A 108.6
C74 C75 H75A 109.5
C74 C75 H75B 109.5
H75A C75 H75B 109.5
C74 C75 H75C 109.5
H75A C75 H75C 109.5
H75B C75 H75C 109.5
C74 C76 H76A 109.5
C74 C76 H76B 109.5
H76A C76 H76B 109.5
C74 C76 H76C 109.5
H76A C76 H76C 109.5
H76B C76 H76C 109.5
C73 C77 C78 107.9(13)
C73 C77 C79 110.1(14)
C78 C77 C79 111.1(14)
C73 C77 H77A 109.2
C78 C77 H77A 109.2
C79 C77 H77A 109.2
C77 C78 H78A 109.5
C77 C78 H78B 109.5
H78A C78 H78B 109.5
C77 C78 H78C 109.5
H78A C78 H78C 109.5
H78B C78 H78C 109.5
C77 C79 H79A 109.5
C77 C79 H79B 109.5
H79A C79 H79B 109.5
C77 C79 H79C 109.5
H79A C79 H79C 109.5
H79B C79 H79C 109.5
C85 P80 C89 105.9(9)
C85 P80 C81 106.3(8)
C89 P80 C81 103.6(8)
C85 P80 Au51 114.5(6)
C89 P80 Au51 113.8(6)
C81 P80 Au51 111.8(5)
C82 C81 P80 118.0(12)
C82 C81 H81A 107.8
P80 C81 H81A 107.8
C82 C81 H81B 107.8
P80 C81 H81B 107.8
H81A C81 H81B 107.1
C83 C82 C81 115.0(15)
C83 C82 H82A 108.5
C81 C82 H82A 108.5
C83 C82 H82B 108.5
C81 C82 H82B 108.5
H82A C82 H82B 107.5
C82 C83 C84 113.5(18)
C82 C83 H83A 108.9
C84 C83 H83A 108.9
C82 C83 H83B 108.9
C84 C83 H83B 108.9
H83A C83 H83B 107.7
C83 C84 H84A 109.5
C83 C84 H84B 109.5
H84A C84 H84B 109.5
C83 C84 H84C 109.5
H84A C84 H84C 109.5
H84B C84 H84C 109.5
C86 C85 P80 116.8(13)
C86 C85 H85A 108.1
P80 C85 H85A 108.1
C86 C85 H85B 108.1
P80 C85 H85B 108.1
H85A C85 H85B 107.3
C87 C86 C85 113.9(16)
C87 C86 H86A 108.8
C85 C86 H86A 108.8
C87 C86 H86B 108.8
C85 C86 H86B 108.8
H86A C86 H86B 107.7
C88 C87 C86 111.6(17)
C88 C87 H87A 109.3
C86 C87 H87A 109.3
C88 C87 H87B 109.3
C86 C87 H87B 109.3
H87A C87 H87B 108.0
C87 C88 H88A 109.5
C87 C88 H88B 109.5
H88A C88 H88B 109.5
C87 C88 H88C 109.5
H88A C88 H88C 109.5
H88B C88 H88C 109.5
C90 C89 P80 115.1(12)
C90 C89 H89A 108.5
P80 C89 H89A 108.5
C90 C89 H89B 108.5
P80 C89 H89B 108.5
H89A C89 H89B 107.5
C89 C90 C91 111.0(14)
C89 C90 H90A 109.4
C91 C90 H90A 109.4
C89 C90 H90B 109.4
C91 C90 H90B 109.4
H90A C90 H90B 108.0
C92 C91 C90 111.5(14)
C92 C91 H91A 109.3
C90 C91 H91A 109.3
C92 C91 H91B 109.3
C90 C91 H91B 109.3
H91A C91 H91B 108.0
C91 C92 H92A 109.5
C91 C92 H92B 109.5
H92A C92 H92B 109.5
C91 C92 H92C 109.5
H92A C92 H92C 109.5
H92B C92 H92C 109.5
F2 B1 F4 112(2)
F2 B1 F1 110.0(16)
F4 B1 F1 108(2)
F2 B1 F3 112(2)
F4 B1 F3 106.3(16)
F1 B1 F3 108(2)
F6 B2 F8 115.3(15)
F6 B2 F7 111.8(15)
F8 B2 F7 106.8(14)
F6 B2 F5 105.6(14)
F8 B2 F5 108.9(14)
F7 B2 F5 108.3(15)
Cl1 C95 Cl2 118(2)
Cl1 C95 H95A 107.7
Cl2 C95 H95A 107.7
Cl1 C95 H95B 107.7
Cl2 C95 H95B 107.7
H95A C95 H95B 107.1

loop_
_geom_bond_atom_site_label_1
_geom_bond_atom_site_label_2
_geom_bond_distance
Au1 C1 2.077(15)
Au1 P30 2.287(4)
C1 N5 1.286(18)
C1 N2 1.336(18)
N2 C3 1.409(18)
N2 C6 1.457(18)
C3 C4 1.35(2)
C3 H3A 0.9500
C4 N5 1.406(18)
C4 H4A 0.9500
N5 C18 1.457(18)
C6 C7 1.39(2)
C6 C11 1.43(2)
C7 C8 1.40(2)
C7 C12 1.58(2)
C8 C9 1.40(2)
C8 H8A 0.9500
C9 C10 1.39(2)
C9 H9A 0.9500
C10 C11 1.40(2)
C10 H10A 0.9500
C11 C15 1.49(2)
C12 C14 1.48(3)
C12 C13 1.52(2)
C12 H12A 1.0000
C13 H13A 0.9800
C13 H13B 0.9800
C13 H13C 0.9800
C14 H14A 0.9800
C14 H14B 0.9800
C14 H14C 0.9800
C15 C17 1.52(2)
C15 C16 1.55(2)
C15 H15A 1.0000
C16 H16A 0.9800
C16 H16B 0.9800
C16 H16C 0.9800
C17 H17A 0.9800
C17 H17B 0.9800
C17 H17C 0.9800
C18 C23 1.40(2)
C18 C19 1.42(2)
C19 C20 1.43(2)
C19 C24 1.51(2)
C20 C21 1.41(3)
C20 H20A 0.9500
C21 C22 1.39(2)
C21 H21A 0.9500
C22 C23 1.42(2)
C22 H22A 0.9500
C23 C27 1.53(2)
C24 C26 1.54(3)
C24 C25 1.54(2)
C24 H24A 1.0000
C25 H25A 0.9800
C25 H25B 0.9800
C25 H25C 0.9800
C26 H26A 0.9800
C26 H26B 0.9800
C26 H26C 0.9800
C27 C29 1.52(2)
C27 C28 1.53(3)
C27 H27A 1.0000
C28 H28A 0.9800
C28 H28B 0.9800
C28 H28C 0.9800
C29 H29A 0.9800
C29 H29B 0.9800
C29 H29C 0.9800
P30 C39 1.830(17)
P30 C31 1.83(2)
P30 C35 1.839(19)
C31 C32 1.50(4)
C31 H31A 0.9900
C31 H31B 0.9900
C32 C33 1.61(5)
C32 H32A 0.9900
C32 H32B 0.9900
C33 C34 1.48(5)
C33 H33A 0.9900
C33 H33B 0.9900
C34 H34A 0.9800
C34 H34B 0.9800
C34 H34C 0.9800
C35 C36 1.52(3)
C35 H35A 0.9900
C35 H35B 0.9900
C36 C37 1.48(3)
C36 H36A 0.9900
C36 H36B 0.9900
C37 C38 1.53(3)
C37 H37A 0.9900
C37 H37B 0.9900
C38 H38A 0.9800
C38 H38B 0.9800
C38 H38C 0.9800
C39 C40 1.55(2)
C39 H39A 0.9900
C39 H39B 0.9900
C40 C41 1.50(2)
C40 H40A 0.9900
C40 H40B 0.9900
C41 C42 1.53(2)
C41 H41A 0.9900
C41 H41B 0.9900
C42 H42A 0.9800
C42 H42B 0.9800
C42 H42C 0.9800
Au51 C51 2.079(16)
Au51 P80 2.290(4)
C51 N55 1.303(19)
C51 N52 1.34(2)
N52 C53 1.416(18)
N52 C56 1.473(19)
C53 C54 1.35(2)
C53 H53A 0.9500
C54 N55 1.391(17)
C54 H54A 0.9500
N55 C68 1.432(19)
C56 C57 1.40(2)
C56 C61 1.44(2)
C57 C58 1.41(2)
C57 C62 1.51(2)
C58 C59 1.41(3)
C58 H58A 0.9500
C59 C60 1.38(3)
C59 H59A 0.9500
C60 C61 1.41(3)
C60 H60A 0.9500
C61 C65 1.47(3)
C62 C63 1.52(2)
C62 C64 1.53(2)
C62 H62A 1.0000
C63 H63A 0.9800
C63 H63B 0.9800
C63 H63C 0.9800
C64 H64A 0.9800
C64 H64B 0.9800
C64 H64C 0.9800
C65 C67 1.48(3)
C65 C66 1.55(3)
C65 H65A 1.0000
C66 H66A 0.9800
C66 H66B 0.9800
C66 H66C 0.9800
C67 H67A 0.9800
C67 H67B 0.9800
C67 H67C 0.9800
C68 C73 1.45(2)
C68 C69 1.45(2)
C69 C70 1.32(2)
C69 C74 1.52(3)
C70 C71 1.35(3)
C70 H70A 0.9500
C71 C72 1.37(3)
C71 H71A 0.9500
C72 C73 1.42(2)
C72 H72A 0.9500
C73 C77 1.48(2)
C74 C75 1.53(2)
C74 C76 1.55(3)
C74 H74A 1.0000
C75 H75A 0.9800
C75 H75B 0.9800
C75 H75C 0.9800
C76 H76A 0.9800
C76 H76B 0.9800
C76 H76C 0.9800
C77 C78 1.49(2)
C77 C79 1.56(2)
C77 H77A 1.0000
C78 H78A 0.9800
C78 H78B 0.9800
C78 H78C 0.9800
C79 H79A 0.9800
C79 H79B 0.9800
C79 H79C 0.9800
P80 C85 1.78(2)
P80 C89 1.815(18)
P80 C81 1.826(18)
C81 C82 1.53(2)
C81 H81A 0.9900
C81 H81B 0.9900
C82 C83 1.48(3)
C82 H82A 0.9900
C82 H82B 0.9900
C83 C84 1.55(2)
C83 H83A 0.9900
C83 H83B 0.9900
C84 H84A 0.9800
C84 H84B 0.9800
C84 H84C 0.9800
C85 C86 1.57(3)
C85 H85A 0.9900
C85 H85B 0.9900
C86 C87 1.54(2)
C86 H86A 0.9900
C86 H86B 0.9900
C87 C88 1.49(3)
C87 H87A 0.9900
C87 H87B 0.9900
C88 H88A 0.9800
C88 H88B 0.9800
C88 H88C 0.9800
C89 C90 1.52(2)
C89 H89A 0.9900
C89 H89B 0.9900
C90 C91 1.55(2)
C90 H90A 0.9900
C90 H90B 0.9900
C91 C92 1.54(3)
C91 H91A 0.9900
C91 H91B 0.9900
C92 H92A 0.9800
C92 H92B 0.9800
C92 H92C 0.9800
B1 F2 1.30(3)
B1 F4 1.38(3)
B1 F1 1.40(3)
B1 F3 1.41(3)
B2 F6 1.34(2)
B2 F8 1.369(19)
B2 F7 1.39(2)
B2 F5 1.40(2)
C95 Cl1 1.67(4)
C95 Cl2 1.69(4)
C95 H95A 0.9900
C95 H95B 0.9900

loop_
_geom_torsion_atom_site_label_1
_geom_torsion_atom_site_label_2
_geom_torsion_atom_site_label_3
_geom_torsion_atom_site_label_4
_geom_torsion
N5 C1 N2 C3 -4.4(17)
Au1 C1 N2 C3 179.8(10)
N5 C1 N2 C6 177.5(13)
Au1 C1 N2 C6 2(2)
C1 N2 C3 C4 3.1(16)
C6 N2 C3 C4 -178.8(13)
N2 C3 C4 N5 -0.7(15)
N2 C1 N5 C4 4.0(17)
Au1 C1 N5 C4 179.5(10)
N2 C1 N5 C18 -177.6(12)
Au1 C1 N5 C18 -2(2)
C3 C4 N5 C1 -2.1(16)
C3 C4 N5 C18 179.7(13)
C1 N2 C6 C7 -84.8(17)
C3 N2 C6 C7 97.4(17)
C1 N2 C6 C11 93.2(17)
C3 N2 C6 C11 -84.6(18)
C11 C6 C7 C8 3(2)
N2 C6 C7 C8 -179.2(13)
C11 C6 C7 C12 179.2(14)
N2 C6 C7 C12 -2.9(19)
C6 C7 C8 C9 -4(2)
C12 C7 C8 C9 179.8(15)
C7 C8 C9 C10 3(3)
C8 C9 C10 C11 0(3)
C9 C10 C11 C6 -1(2)
C9 C10 C11 C15 -176.8(15)
C7 C6 C11 C10 -1(2)
N2 C6 C11 C10 -178.5(13)
C7 C6 C11 C15 175.3(14)
N2 C6 C11 C15 -3(2)
C6 C7 C12 C14 -112.5(19)
C8 C7 C12 C14 64(2)
C6 C7 C12 C13 125.8(17)
C8 C7 C12 C13 -58(2)
C10 C11 C15 C17 -50(2)
C6 C11 C15 C17 134.1(16)
C10 C11 C15 C16 74.5(19)
C6 C11 C15 C16 -101.3(18)
C1 N5 C18 C23 87.0(17)
C4 N5 C18 C23 -94.9(17)
C1 N5 C18 C19 -94.3(17)
C4 N5 C18 C19 83.7(17)
C23 C18 C19 C20 -6(2)
N5 C18 C19 C20 175.1(13)
C23 C18 C19 C24 -178.9(15)
N5 C18 C19 C24 3(2)
C18 C19 C20 C21 6(2)
C24 C19 C20 C21 178.2(15)
C19 C20 C21 C22 -3(3)
C20 C21 C22 C23 1(2)
C19 C18 C23 C22 4(2)
N5 C18 C23 C22 -177.3(13)
C19 C18 C23 C27 -178.6(13)
N5 C18 C23 C27 0(2)
C21 C22 C23 C18 -1(2)
C21 C22 C23 C27 -178.5(14)
C18 C19 C24 C26 99.2(17)
C20 C19 C24 C26 -73(2)
C18 C19 C24 C25 -136.7(14)
C20 C19 C24 C25 51(2)
C18 C23 C27 C29 -126(2)
C22 C23 C27 C29 51(2)
C18 C23 C27 C28 111.3(19)
C22 C23 C27 C28 -71(2)
C39 P30 C31 C32 -80(2)
C35 P30 C31 C32 169(2)
Au1 P30 C31 C32 45(2)
P30 C31 C32 C33 -110(3)
C31 C32 C33 C34 -166(3)
C39 P30 C35 C36 175.9(14)
C31 P30 C35 C36 -74.4(16)
Au1 P30 C35 C36 53.6(15)
P30 C35 C36 C37 -178.7(14)
C35 C36 C37 C38 175.3(18)
C31 P30 C39 C40 -176.3(14)
C35 P30 C39 C40 -66.6(14)
Au1 P30 C39 C40 55.8(14)
P30 C39 C40 C41 -174.5(13)
C39 C40 C41 C42 -176.0(16)
N55 C51 N52 C53 11.2(16)
Au51 C51 N52 C53 171.6(10)
N55 C51 N52 C56 -177.8(12)
Au51 C51 N52 C56 -17(2)
C51 N52 C53 C54 -8.7(17)
C56 N52 C53 C54 -179.9(13)
N52 C53 C54 N55 2.8(16)
N52 C51 N55 C54 -9.2(16)
Au51 C51 N55 C54 -170.0(11)
N52 C51 N55 C68 174.4(13)
Au51 C51 N55 C68 14(2)
C53 C54 N55 C51 3.9(18)
C53 C54 N55 C68 -179.6(14)
C51 N52 C56 C57 -89.0(18)
C53 N52 C56 C57 80.9(17)
C51 N52 C56 C61 90.1(16)
C53 N52 C56 C61 -100.0(16)
C61 C56 C57 C58 0(2)
N52 C56 C57 C58 179.0(13)
C61 C56 C57 C62 -173.1(14)
N52 C56 C57 C62 6(2)
C56 C57 C58 C59 0(2)
C62 C57 C58 C59 173.5(15)
C57 C58 C59 C60 1(3)
C58 C59 C60 C61 -2(3)
C59 C60 C61 C56 2(2)
C59 C60 C61 C65 176.4(15)
C57 C56 C61 C60 -1(2)
N52 C56 C61 C60 180.0(12)
C57 C56 C61 C65 -175.4(14)
N52 C56 C61 C65 6(2)
C56 C57 C62 C63 93.4(18)
C58 C57 C62 C63 -79(2)
C56 C57 C62 C64 -139.0(15)
C58 C57 C62 C64 48(2)
C60 C61 C65 C67 -55(2)
C56 C61 C65 C67 119(2)
C60 C61 C65 C66 67(2)
C56 C61 C65 C66 -118.8(17)
C51 N55 C68 C73 80.5(19)
C54 N55 C68 C73 -95.5(17)
C51 N55 C68 C69 -98.4(17)
C54 N55 C68 C69 85.7(18)
N55 C68 C69 C70 177.9(13)
C73 C68 C69 C70 -1(2)
N55 C68 C69 C74 -2.7(19)
C73 C68 C69 C74 178.5(13)
C68 C69 C70 C71 0(2)
C74 C69 C70 C71 -179.5(15)
C69 C70 C71 C72 0(3)
C70 C71 C72 C73 1(3)
C71 C72 C73 C68 -2(2)
C71 C72 C73 C77 -179.6(15)
N55 C68 C73 C72 -177.0(13)
C69 C68 C73 C72 2(2)
N55 C68 C73 C77 1(2)
C69 C68 C73 C77 179.8(13)
C70 C69 C74 C75 -74(2)
C68 C69 C74 C75 106.4(17)
C70 C69 C74 C76 48(2)
C68 C69 C74 C76 -131.9(16)
C72 C73 C77 C78 65(2)
C68 C73 C77 C78 -112.4(16)
C72 C73 C77 C79 -56(2)
C68 C73 C77 C79 126.2(15)
C85 P80 C81 C82 87.6(15)
C89 P80 C81 C82 -161.0(14)
Au51 P80 C81 C82 -38.1(15)
P80 C81 C82 C83 -65.7(19)
C81 C82 C83 C84 -63(2)
C89 P80 C85 C86 88.8(15)
C81 P80 C85 C86 -161.4(14)
Au51 P80 C85 C86 -37.5(16)
P80 C85 C86 C87 -178.2(13)
C85 C86 C87 C88 176.6(18)
C85 P80 C89 C90 -75.1(16)
C81 P80 C89 C90 173.2(15)
Au51 P80 C89 C90 51.6(17)
P80 C89 C90 C91 -169.8(13)
C89 C90 C91 C92 175.3(15)
